data_4064494
loop_
_publ_author_name
'Hashmi, A. Stephen K.'
'Lothsch\"utz, Christian'
'B\"ohling, Constantin'
'Rominger, Frank'

_publ_section_title
;
 From Isonitriles to Carbenes: Synthesis of New NAC&#x2212; and
 NHC&#x2212;Palladium(II) Compounds and Their Catalytic Activity
;
_journal_issue 8
_journal_name_full Organometallics
_journal_page_first 2411
_journal_paper_doi 10.1021/om200141s
_journal_volume 30
_journal_year 2011
_chemical_formula_sum 'C35 H47 Cl4 N3 Pd'
_chemical_formula_weight 757.96
_chemical_name_common 'in manuscript 14'
_chemical_name_systematic
; 
 ? 
;
_space_group_IT_number 14
_symmetry_cell_setting monoclinic
_symmetry_space_group_name_Hall '-P 2yn'
_symmetry_space_group_name_H-M 'P 1 21/n 1'
_atom_sites_solution_hydrogens geom
_atom_sites_solution_primary direct
_atom_sites_solution_secondary difmap
_audit_creation_method SHELXL-97
_cell_angle_alpha 90.00
_cell_angle_beta 100.165(1)
_cell_angle_gamma 90.00
_cell_formula_units_Z 4
_cell_length_a 14.0187(2)
_cell_length_b 14.7476(2)
_cell_length_c 18.3880(2)
_cell_measurement_reflns_used 7212
_cell_measurement_temperature 200(2)
_cell_volume 3741.90(8)
_computing_cell_refinement 'Bruker SAINT'
_computing_data_collection 'Bruker SMART'
_computing_data_reduction 'Bruker SAINT'
_computing_molecular_graphics 'Bruker SHELXTL'
_computing_publication_material 'Bruker SHELXTL'
_computing_structure_refinement 'SHELXL-97 (Sheldrick, 2008)'
_computing_structure_solution 'SHELXS-97 (Sheldrick, 2008)'
_diffrn_ambient_temperature 200(2)
_diffrn_measured_fraction_theta_full 0.994
_diffrn_measured_fraction_theta_max 0.994
_diffrn_measurement_device_type 'Bruker SMART CCD'
_diffrn_measurement_method '\w scans'
_diffrn_radiation_monochromator graphite
_diffrn_radiation_source 'fine-focus sealed tube'
_diffrn_radiation_type MoK\a
_diffrn_radiation_wavelength 0.71073
_diffrn_reflns_av_R_equivalents 0.0823
_diffrn_reflns_av_sigmaI/netI 0.0723
_diffrn_reflns_limit_h_max 17
_diffrn_reflns_limit_h_min -17
_diffrn_reflns_limit_k_max 18
_diffrn_reflns_limit_k_min -18
_diffrn_reflns_limit_l_max 22
_diffrn_reflns_limit_l_min -23
_diffrn_reflns_number 34942
_diffrn_reflns_theta_full 26.43
_diffrn_reflns_theta_max 26.43
_diffrn_reflns_theta_min 1.69
_exptl_absorpt_coefficient_mu 0.808
_exptl_absorpt_correction_T_max 0.9235
_exptl_absorpt_correction_T_min 0.8815
_exptl_absorpt_correction_type multi-scan
_exptl_absorpt_process_details
;
Sheldrick, G. M. (2008). <i>SADABS</i>. University of G\"ottingen, Germany.
;
_exptl_crystal_colour colorless
_exptl_crystal_density_diffrn 1.345
_exptl_crystal_density_method 'not measured'
_exptl_crystal_description polyhedron
_exptl_crystal_F_000 1568
_exptl_crystal_size_max 0.16
_exptl_crystal_size_mid 0.12
_exptl_crystal_size_min 0.10
_refine_diff_density_max 0.402
_refine_diff_density_min -0.512
_refine_diff_density_rms 0.079
_refine_ls_extinction_method none
_refine_ls_goodness_of_fit_ref 1.009
_refine_ls_hydrogen_treatment mixed
_refine_ls_matrix_type full
_refine_ls_number_parameters 405
_refine_ls_number_reflns 7668
_refine_ls_number_restraints 0
_refine_ls_restrained_S_all 1.009
_refine_ls_R_factor_all 0.0822
_refine_ls_R_factor_gt 0.0386
_refine_ls_shift/su_max 0.002
_refine_ls_shift/su_mean 0.000
_refine_ls_structure_factor_coef Fsqd
_refine_ls_weighting_details 'calc w=1/[\s^2^(Fo^2^)+(0.0317P)^2^+0.2719P] where P=(Fo^2^+2Fc^2^)/3'
_refine_ls_weighting_scheme calc
_refine_ls_wR_factor_gt 0.0694
_refine_ls_wR_factor_ref 0.0811
_reflns_number_gt 5167
_reflns_number_total 7668
_reflns_threshold_expression >2sigma(I)
_cod_data_source_file om200141s_si_002.cif
_cod_data_source_block clo33
_cod_depositor_comments
;
The following automatic conversions were performed:

'_symmetry_cell_setting' value 'Monoclinic' changed to 'monoclinic'
according to /home/saulius/struct/CIF-dictionaries/cif_core.dic
dictionary named 'cif_core.dic' version 2.4.1 from 2010-06-29.

Automatic conversion script
Id: cif_fix_values 1715 2011-07-08 13:25:40Z adriana 
;
_cod_original_sg_symbol_H-M P2(1)/n
_cod_database_code 4064494

loop_
_symmetry_equiv_pos_as_xyz
'x, y, z'
'-x+1/2, y+1/2, -z+1/2'
'-x, -y, -z'
'x-1/2, -y-1/2, z-1/2'

loop_
_atom_site_label
_atom_site_type_symbol
_atom_site_fract_x
_atom_site_fract_y
_atom_site_fract_z
_atom_site_U_iso_or_equiv
_atom_site_adp_type
_atom_site_occupancy
_atom_site_symmetry_multiplicity
_atom_site_calc_flag
_atom_site_refinement_flags
Pd1 Pd 0.077922(17) 0.986776(15) 0.109290(13) 0.02398(8) Uani 1 1 d .
Cl1 Cl 0.21701(6) 0.92083(6) 0.07454(4) 0.0364(2) Uani 1 1 d .
Cl2 Cl 0.08554(6) 1.11364(5) 0.03594(4) 0.0353(2) Uani 1 1 d .
C1 C -0.0373(2) 1.03939(18) 0.14221(16) 0.0236(7) Uani 1 1 d .
N2 N -0.11636(19) 1.05870(17) 0.09461(15) 0.0258(6) Uani 1 1 d .
H2 H -0.116(2) 1.0484(18) 0.0523(15) 0.015(8) Uiso 1 1 d .
N3 N -0.0396(2) 1.05719(19) 0.21306(15) 0.0290(7) Uani 1 1 d .
H3 H -0.086(2) 1.0742(19) 0.2211(16) 0.018(9) Uiso 1 1 d .
C4 C 0.0707(2) 0.8790(2) 0.16682(17) 0.0289(7) Uani 1 1 d .
N5 N 0.07267(18) 0.81063(18) 0.19725(14) 0.0300(6) Uani 1 1 d .
C11 C 0.0380(2) 1.0505(2) 0.27410(17) 0.0291(7) Uani 1 1 d .
C12 C 0.0187(2) 1.0111(2) 0.33922(17) 0.0343(8) Uani 1 1 d .
C13 C 0.0952(3) 1.0093(2) 0.39905(18) 0.0439(9) Uani 1 1 d .
H13 H 0.0848 0.9836 0.4444 0.053 Uiso 1 1 calc R
C14 C 0.1852(3) 1.0435(2) 0.3945(2) 0.0477(10) Uani 1 1 d .
H14 H 0.2356 1.0411 0.4365 0.057 Uiso 1 1 calc R
C15 C 0.2028(3) 1.0810(3) 0.3298(2) 0.0492(10) Uani 1 1 d .
H15 H 0.2653 1.1038 0.3266 0.059 Uiso 1 1 calc R
C16 C 0.1284(2) 1.0852(2) 0.26909(19) 0.0386(9) Uani 1 1 d .
H16 H 0.1394 1.1118 0.2243 0.046 Uiso 1 1 calc R
C17 C -0.0789(3) 0.9715(3) 0.3448(2) 0.0521(11) Uani 1 1 d .
H17A H -0.0700 0.9256 0.3847 0.062 Uiso 1 1 calc R
H17B H -0.1046 0.9398 0.2980 0.062 Uiso 1 1 calc R
C18 C -0.1539(3) 1.0404(3) 0.3602(2) 0.0773(14) Uani 1 1 d .
H18A H -0.1292 1.0725 0.4064 0.116 Uiso 1 1 calc R
H18B H -0.2142 1.0089 0.3648 0.116 Uiso 1 1 calc R
H18C H -0.1666 1.0840 0.3195 0.116 Uiso 1 1 calc R
C21 C -0.2011(2) 1.1029(2) 0.11322(16) 0.0274(7) Uani 1 1 d .
C22 C -0.2822(2) 1.0507(2) 0.11961(19) 0.0376(8) Uani 1 1 d .
C23 C -0.3608(3) 1.0944(3) 0.1405(2) 0.0499(10) Uani 1 1 d .
H23 H -0.4171 1.0604 0.1450 0.060 Uiso 1 1 calc R
C24 C -0.3587(3) 1.1858(3) 0.1548(2) 0.0522(11) Uani 1 1 d .
H24 H -0.4127 1.2144 0.1699 0.063 Uiso 1 1 calc R
C25 C -0.2777(3) 1.2364(3) 0.1472(2) 0.0467(10) Uani 1 1 d .
H25 H -0.2768 1.2996 0.1574 0.056 Uiso 1 1 calc R
C26 C -0.1975(2) 1.1965(2) 0.12486(17) 0.0335(8) Uani 1 1 d .
C27 C -0.2871(3) 0.9496(3) 0.1018(2) 0.0556(11) Uani 1 1 d .
H27 H -0.2241 0.9311 0.0879 0.067 Uiso 1 1 calc R
C29 C -0.1125(3) 1.2536(2) 0.1111(2) 0.0428(9) Uani 1 1 d .
H29 H -0.0578 1.2115 0.1073 0.051 Uiso 1 1 calc R
C31 C 0.0830(2) 0.7250(2) 0.23163(17) 0.0282(7) Uani 1 1 d .
C32 C 0.1453(2) 0.7185(2) 0.29937(17) 0.0304(8) Uani 1 1 d .
C33 C 0.1579(2) 0.6320(2) 0.33019(19) 0.0377(8) Uani 1 1 d .
H33 H 0.2001 0.6236 0.3761 0.045 Uiso 1 1 calc R
C34 C 0.1095(3) 0.5579(2) 0.2945(2) 0.0418(9) Uani 1 1 d .
H34 H 0.1194 0.4994 0.3160 0.050 Uiso 1 1 calc R
C35 C 0.0472(2) 0.5684(2) 0.2282(2) 0.0402(9) Uani 1 1 d .
H35 H 0.0135 0.5170 0.2054 0.048 Uiso 1 1 calc R
C36 C 0.0326(2) 0.6522(2) 0.19386(18) 0.0320(8) Uani 1 1 d .
C37 C 0.1979(2) 0.8010(2) 0.33609(18) 0.0382(9) Uani 1 1 d .
H37 H 0.1545 0.8544 0.3224 0.046 Uiso 1 1 calc R
C39 C -0.0347(3) 0.6675(2) 0.12056(18) 0.0420(9) Uani 1 1 d .
H39 H -0.0022 0.7119 0.0919 0.050 Uiso 1 1 calc R
C271 C -0.3021(3) 0.8939(3) 0.1688(3) 0.0807(15) Uani 1 1 d .
H27A H -0.3633 0.9116 0.1836 0.121 Uiso 1 1 calc R
H27B H -0.2484 0.9050 0.2098 0.121 Uiso 1 1 calc R
H27C H -0.3043 0.8293 0.1561 0.121 Uiso 1 1 calc R
C272 C -0.3675(4) 0.9296(3) 0.0373(2) 0.0801(15) Uani 1 1 d .
H27D H -0.3658 0.8653 0.0242 0.120 Uiso 1 1 calc R
H27E H -0.3586 0.9667 -0.0052 0.120 Uiso 1 1 calc R
H27F H -0.4303 0.9439 0.0511 0.120 Uiso 1 1 calc R
C291 C -0.0774(3) 1.3198(3) 0.1736(2) 0.0724(13) Uani 1 1 d .
H29A H -0.1278 1.3652 0.1760 0.109 Uiso 1 1 calc R
H29B H -0.0184 1.3501 0.1644 0.109 Uiso 1 1 calc R
H29C H -0.0634 1.2868 0.2205 0.109 Uiso 1 1 calc R
C292 C -0.1370(3) 1.3044(3) 0.0386(2) 0.0777(15) Uani 1 1 d .
H29D H -0.1512 1.2608 -0.0021 0.116 Uiso 1 1 calc R
H29E H -0.0817 1.3422 0.0318 0.116 Uiso 1 1 calc R
H29F H -0.1937 1.3429 0.0393 0.116 Uiso 1 1 calc R
C371 C 0.2913(3) 0.8191(3) 0.3063(2) 0.0658(13) Uani 1 1 d .
H37A H 0.3374 0.7699 0.3213 0.099 Uiso 1 1 calc R
H37B H 0.3196 0.8767 0.3261 0.099 Uiso 1 1 calc R
H37C H 0.2766 0.8225 0.2522 0.099 Uiso 1 1 calc R
C372 C 0.2173(3) 0.7948(3) 0.4201(2) 0.0603(12) Uani 1 1 d .
H37D H 0.1570 0.7797 0.4374 0.091 Uiso 1 1 calc R
H37E H 0.2417 0.8532 0.4411 0.091 Uiso 1 1 calc R
H37F H 0.2657 0.7475 0.4359 0.091 Uiso 1 1 calc R
C391 C -0.0533(3) 0.5815(3) 0.0738(2) 0.0690(13) Uani 1 1 d .
H39A H 0.0086 0.5526 0.0703 0.104 Uiso 1 1 calc R
H39B H -0.0874 0.5973 0.0242 0.104 Uiso 1 1 calc R
H39C H -0.0932 0.5396 0.0970 0.104 Uiso 1 1 calc R
C392 C -0.1305(3) 0.7098(3) 0.1318(2) 0.0647(12) Uani 1 1 d .
H39D H -0.1665 0.6662 0.1567 0.097 Uiso 1 1 calc R
H39E H -0.1689 0.7259 0.0837 0.097 Uiso 1 1 calc R
H39F H -0.1174 0.7645 0.1622 0.097 Uiso 1 1 calc R
C41 C 0.4012(3) 0.7745(3) 0.0490(2) 0.0631(12) Uani 1 1 d .
H41A H 0.3909 0.8327 0.0219 0.076 Uiso 1 1 calc R
H41B H 0.3375 0.7442 0.0452 0.076 Uiso 1 1 calc R
Cl3 Cl 0.47849(9) 0.70601(8) 0.00766(6) 0.0737(3) Uani 1 1 d .
Cl4 Cl 0.44724(8) 0.79608(8) 0.14090(6) 0.0714(3) Uani 1 1 d .

loop_
_atom_site_aniso_label
_atom_site_aniso_U_11
_atom_site_aniso_U_22
_atom_site_aniso_U_33
_atom_site_aniso_U_23
_atom_site_aniso_U_13
_atom_site_aniso_U_12
Pd1 0.02440(13) 0.02393(13) 0.02354(13) 0.00065(11) 0.00402(9) 0.00028(11)
Cl1 0.0297(5) 0.0472(5) 0.0321(5) -0.0031(4) 0.0050(4) 0.0091(4)
Cl2 0.0376(5) 0.0317(5) 0.0379(5) 0.0086(4) 0.0098(4) -0.0030(4)
C1 0.0268(18) 0.0194(17) 0.0255(18) 0.0037(13) 0.0070(15) -0.0030(13)
N2 0.0291(16) 0.0294(15) 0.0193(15) 0.0013(12) 0.0051(13) 0.0006(12)
N3 0.0242(17) 0.0387(17) 0.0251(16) 0.0012(12) 0.0067(14) 0.0066(14)
C4 0.0275(19) 0.030(2) 0.0285(18) -0.0053(15) 0.0042(15) 0.0019(15)
N5 0.0333(16) 0.0269(16) 0.0304(15) 0.0013(13) 0.0075(13) 0.0042(12)
C11 0.0317(19) 0.0303(18) 0.0247(18) -0.0052(14) 0.0033(15) 0.0037(14)
C12 0.044(2) 0.0310(19) 0.0273(18) -0.0014(15) 0.0041(15) 0.0065(16)
C13 0.058(3) 0.044(2) 0.0258(18) 0.0005(16) -0.0027(17) 0.0085(19)
C14 0.047(3) 0.051(2) 0.038(2) -0.0114(18) -0.0107(19) 0.0119(19)
C15 0.031(2) 0.057(3) 0.058(3) -0.022(2) 0.001(2) -0.0005(18)
C16 0.039(2) 0.042(2) 0.035(2) -0.0076(16) 0.0075(18) -0.0045(17)
C17 0.058(3) 0.061(3) 0.035(2) 0.0136(19) 0.0045(19) -0.015(2)
C18 0.047(3) 0.125(4) 0.066(3) -0.013(3) 0.025(2) -0.006(3)
C21 0.0262(18) 0.035(2) 0.0211(17) 0.0030(14) 0.0046(14) 0.0070(14)
C22 0.029(2) 0.044(2) 0.042(2) 0.0073(17) 0.0119(17) 0.0022(16)
C23 0.033(2) 0.065(3) 0.055(3) 0.008(2) 0.0162(19) 0.0025(19)
C24 0.044(2) 0.073(3) 0.042(2) -0.002(2) 0.0158(19) 0.019(2)
C25 0.042(2) 0.047(2) 0.050(2) -0.0059(18) 0.0072(19) 0.0112(19)
C26 0.0305(19) 0.037(2) 0.0313(19) -0.0012(15) 0.0006(16) 0.0078(15)
C27 0.036(2) 0.046(2) 0.090(3) 0.000(2) 0.028(2) -0.0109(18)
C29 0.037(2) 0.027(2) 0.064(3) -0.0054(18) 0.0090(19) 0.0016(16)
C31 0.0293(18) 0.0236(18) 0.0333(19) 0.0071(14) 0.0097(15) 0.0060(14)
C32 0.0276(18) 0.0317(19) 0.0334(19) 0.0044(15) 0.0095(15) 0.0053(14)
C33 0.035(2) 0.039(2) 0.040(2) 0.0088(17) 0.0064(17) 0.0071(16)
C34 0.045(2) 0.028(2) 0.054(2) 0.0164(18) 0.014(2) 0.0060(17)
C35 0.039(2) 0.031(2) 0.052(2) 0.0025(17) 0.0114(19) -0.0044(16)
C36 0.0297(19) 0.0315(19) 0.036(2) 0.0039(15) 0.0086(16) 0.0024(15)
C37 0.039(2) 0.032(2) 0.041(2) -0.0017(16) -0.0001(17) 0.0068(16)
C39 0.044(2) 0.043(2) 0.037(2) 0.0017(17) 0.0013(18) 0.0000(17)
C271 0.064(3) 0.064(3) 0.104(4) 0.033(3) -0.011(3) -0.016(2)
C272 0.107(4) 0.067(3) 0.073(3) -0.012(3) 0.034(3) -0.032(3)
C291 0.073(3) 0.072(3) 0.064(3) -0.013(2) -0.009(3) -0.022(2)
C292 0.102(4) 0.083(3) 0.049(3) 0.006(2) 0.015(3) -0.036(3)
C371 0.054(3) 0.048(3) 0.096(4) -0.020(2) 0.015(3) -0.016(2)
C372 0.074(3) 0.050(3) 0.049(3) -0.010(2) -0.014(2) 0.018(2)
C391 0.089(4) 0.059(3) 0.053(3) -0.009(2) -0.005(2) -0.004(2)
C392 0.052(3) 0.081(3) 0.054(3) -0.001(2) -0.009(2) 0.005(2)
C41 0.049(3) 0.074(3) 0.061(3) -0.014(2) -0.003(2) 0.012(2)
Cl3 0.0856(9) 0.0625(8) 0.0754(8) -0.0029(6) 0.0207(7) 0.0165(6)
Cl4 0.0652(8) 0.0911(9) 0.0552(7) -0.0041(6) 0.0034(6) -0.0021(6)

loop_
_atom_type_symbol
_atom_type_description
_atom_type_scat_dispersion_real
_atom_type_scat_dispersion_imag
_atom_type_scat_source
C C 0.0033 0.0016 'International Tables Vol C Tables 4.2.6.8 and 6.1.1.4'
H H 0.0000 0.0000 'International Tables Vol C Tables 4.2.6.8 and 6.1.1.4'
N N 0.0061 0.0033 'International Tables Vol C Tables 4.2.6.8 and 6.1.1.4'
Cl Cl 0.1484 0.1585 'International Tables Vol C Tables 4.2.6.8 and 6.1.1.4'
Pd Pd -0.9988 1.0072 'International Tables Vol C Tables 4.2.6.8 and 6.1.1.4'

loop_
_geom_angle_atom_site_label_1
_geom_angle_atom_site_label_2
_geom_angle_atom_site_label_3
_geom_angle
C4 Pd1 C1 91.77(12)
C4 Pd1 Cl2 177.90(9)
C1 Pd1 Cl2 89.16(8)
C4 Pd1 Cl1 86.25(9)
C1 Pd1 Cl1 177.71(9)
Cl2 Pd1 Cl1 92.85(3)
N2 C1 N3 116.3(3)
N2 C1 Pd1 121.2(2)
N3 C1 Pd1 122.5(2)
C1 N2 C21 124.7(3)
C1 N2 H2 118(2)
C21 N2 H2 118(2)
C1 N3 C11 127.5(3)
C1 N3 H3 116(2)
C11 N3 H3 116(2)
N5 C4 Pd1 173.2(3)
C4 N5 C31 174.6(3)
C16 C11 C12 121.9(3)
C16 C11 N3 120.3(3)
C12 C11 N3 117.8(3)
C13 C12 C11 116.4(3)
C13 C12 C17 121.3(3)
C11 C12 C17 122.3(3)
C14 C13 C12 122.1(3)
C14 C13 H13 119.0
C12 C13 H13 119.0
C15 C14 C13 120.5(3)
C15 C14 H14 119.8
C13 C14 H14 119.8
C14 C15 C16 119.4(4)
C14 C15 H15 120.3
C16 C15 H15 120.3
C11 C16 C15 119.8(3)
C11 C16 H16 120.1
C15 C16 H16 120.1
C12 C17 C18 114.7(3)
C12 C17 H17A 108.6
C18 C17 H17A 108.6
C12 C17 H17B 108.6
C18 C17 H17B 108.6
H17A C17 H17B 107.6
C17 C18 H18A 109.5
C17 C18 H18B 109.5
H18A C18 H18B 109.5
C17 C18 H18C 109.5
H18A C18 H18C 109.5
H18B C18 H18C 109.5
C22 C21 C26 122.8(3)
C22 C21 N2 119.1(3)
C26 C21 N2 118.2(3)
C23 C22 C21 117.7(3)
C23 C22 C27 120.4(3)
C21 C22 C27 121.9(3)
C24 C23 C22 121.1(4)
C24 C23 H23 119.4
C22 C23 H23 119.4
C23 C24 C25 120.0(3)
C23 C24 H24 120.0
C25 C24 H24 120.0
C24 C25 C26 121.3(3)
C24 C25 H25 119.3
C26 C25 H25 119.3
C25 C26 C21 117.0(3)
C25 C26 C29 120.8(3)
C21 C26 C29 122.2(3)
C272 C27 C22 110.9(3)
C272 C27 C271 109.7(3)
C22 C27 C271 111.1(3)
C272 C27 H27 108.3
C22 C27 H27 108.3
C271 C27 H27 108.3
C292 C29 C26 111.0(3)
C292 C29 C291 109.9(3)
C26 C29 C291 113.0(3)
C292 C29 H29 107.6
C26 C29 H29 107.6
C291 C29 H29 107.6
C32 C31 C36 124.9(3)
C32 C31 N5 117.5(3)
C36 C31 N5 117.5(3)
C31 C32 C33 116.2(3)
C31 C32 C37 121.4(3)
C33 C32 C37 122.4(3)
C34 C33 C32 120.7(3)
C34 C33 H33 119.6
C32 C33 H33 119.6
C35 C34 C33 120.8(3)
C35 C34 H34 119.6
C33 C34 H34 119.6
C34 C35 C36 121.4(3)
C34 C35 H35 119.3
C36 C35 H35 119.3
C35 C36 C31 115.9(3)
C35 C36 C39 123.6(3)
C31 C36 C39 120.4(3)
C32 C37 C372 112.9(3)
C32 C37 C371 111.1(3)
C372 C37 C371 111.3(3)
C32 C37 H37 107.1
C372 C37 H37 107.1
C371 C37 H37 107.1
C36 C39 C391 113.2(3)
C36 C39 C392 111.3(3)
C391 C39 C392 110.4(3)
C36 C39 H39 107.2
C391 C39 H39 107.2
C392 C39 H39 107.2
C27 C271 H27A 109.5
C27 C271 H27B 109.5
H27A C271 H27B 109.5
C27 C271 H27C 109.5
H27A C271 H27C 109.5
H27B C271 H27C 109.5
C27 C272 H27D 109.5
C27 C272 H27E 109.5
H27D C272 H27E 109.5
C27 C272 H27F 109.5
H27D C272 H27F 109.5
H27E C272 H27F 109.5
C29 C291 H29A 109.5
C29 C291 H29B 109.5
H29A C291 H29B 109.5
C29 C291 H29C 109.5
H29A C291 H29C 109.5
H29B C291 H29C 109.5
C29 C292 H29D 109.5
C29 C292 H29E 109.5
H29D C292 H29E 109.5
C29 C292 H29F 109.5
H29D C292 H29F 109.5
H29E C292 H29F 109.5
C37 C371 H37A 109.5
C37 C371 H37B 109.5
H37A C371 H37B 109.5
C37 C371 H37C 109.5
H37A C371 H37C 109.5
H37B C371 H37C 109.5
C37 C372 H37D 109.5
C37 C372 H37E 109.5
H37D C372 H37E 109.5
C37 C372 H37F 109.5
H37D C372 H37F 109.5
H37E C372 H37F 109.5
C39 C391 H39A 109.5
C39 C391 H39B 109.5
H39A C391 H39B 109.5
C39 C391 H39C 109.5
H39A C391 H39C 109.5
H39B C391 H39C 109.5
C39 C392 H39D 109.5
C39 C392 H39E 109.5
H39D C392 H39E 109.5
C39 C392 H39F 109.5
H39D C392 H39F 109.5
H39E C392 H39F 109.5
Cl4 C41 Cl3 112.2(2)
Cl4 C41 H41A 109.2
Cl3 C41 H41A 109.2
Cl4 C41 H41B 109.2
Cl3 C41 H41B 109.2
H41A C41 H41B 107.9

loop_
_geom_bond_atom_site_label_1
_geom_bond_atom_site_label_2
_geom_bond_distance
Pd1 C4 1.921(3)
Pd1 C1 1.980(3)
Pd1 Cl2 2.3199(8)
Pd1 Cl1 2.3655(8)
C1 N2 1.317(4)
C1 N3 1.335(4)
N2 C21 1.448(4)
N2 H2 0.79(3)
N3 C11 1.423(4)
N3 H3 0.74(3)
C4 N5 1.152(4)
N5 C31 1.408(4)
C11 C16 1.384(4)
C11 C12 1.400(4)
C12 C13 1.395(4)
C12 C17 1.508(5)
C13 C14 1.375(5)
C13 H13 0.9500
C14 C15 1.374(5)
C14 H14 0.9500
C15 C16 1.388(5)
C15 H15 0.9500
C16 H16 0.9500
C17 C18 1.525(5)
C17 H17A 0.9900
C17 H17B 0.9900
C18 H18A 0.9800
C18 H18B 0.9800
C18 H18C 0.9800
C21 C22 1.395(4)
C21 C26 1.396(4)
C22 C23 1.388(5)
C22 C27 1.525(5)
C23 C24 1.374(5)
C23 H23 0.9500
C24 C25 1.386(5)
C24 H24 0.9500
C25 C26 1.393(5)
C25 H25 0.9500
C26 C29 1.516(5)
C27 C272 1.515(6)
C27 C271 1.526(5)
C27 H27 1.0000
C29 C292 1.515(5)
C29 C291 1.521(5)
C29 H29 1.0000
C31 C32 1.393(4)
C31 C36 1.400(4)
C32 C33 1.395(4)
C32 C37 1.517(4)
C33 C34 1.388(5)
C33 H33 0.9500
C34 C35 1.378(5)
C34 H34 0.9500
C35 C36 1.387(4)
C35 H35 0.9500
C36 C39 1.519(4)
C37 C372 1.524(5)
C37 C371 1.529(5)
C37 H37 1.0000
C39 C391 1.527(5)
C39 C392 1.527(5)
C39 H39 1.0000
C271 H27A 0.9800
C271 H27B 0.9800
C271 H27C 0.9800
C272 H27D 0.9800
C272 H27E 0.9800
C272 H27F 0.9800
C291 H29A 0.9800
C291 H29B 0.9800
C291 H29C 0.9800
C292 H29D 0.9800
C292 H29E 0.9800
C292 H29F 0.9800
C371 H37A 0.9800
C371 H37B 0.9800
C371 H37C 0.9800
C372 H37D 0.9800
C372 H37E 0.9800
C372 H37F 0.9800
C391 H39A 0.9800
C391 H39B 0.9800
C391 H39C 0.9800
C392 H39D 0.9800
C392 H39E 0.9800
C392 H39F 0.9800
C41 Cl4 1.729(4)
C41 Cl3 1.750(4)
C41 H41A 0.9900
C41 H41B 0.9900

loop_
_geom_torsion_atom_site_label_1
_geom_torsion_atom_site_label_2
_geom_torsion_atom_site_label_3
_geom_torsion_atom_site_label_4
_geom_torsion
C4 Pd1 C1 N2 -118.6(2)
Cl2 Pd1 C1 N2 59.5(2)
Cl1 Pd1 C1 N2 -149(2)
C4 Pd1 C1 N3 61.4(3)
Cl2 Pd1 C1 N3 -120.5(2)
Cl1 Pd1 C1 N3 31(2)
N3 C1 N2 C21 4.5(4)
Pd1 C1 N2 C21 -175.5(2)
N2 C1 N3 C11 -173.9(3)
Pd1 C1 N3 C11 6.2(4)
C1 Pd1 C4 N5 165(2)
Cl2 Pd1 C4 N5 49(4)
Cl1 Pd1 C4 N5 -16(2)
Pd1 C4 N5 C31 16(5)
C1 N3 C11 C16 45.5(5)
C1 N3 C11 C12 -136.7(3)
C16 C11 C12 C13 0.5(5)
N3 C11 C12 C13 -177.2(3)
C16 C11 C12 C17 -178.8(3)
N3 C11 C12 C17 3.6(5)
C11 C12 C13 C14 -0.5(5)
C17 C12 C13 C14 178.7(3)
C12 C13 C14 C15 -0.1(5)
C13 C14 C15 C16 0.9(5)
C12 C11 C16 C15 0.3(5)
N3 C11 C16 C15 177.9(3)
C14 C15 C16 C11 -0.9(5)
C13 C12 C17 C18 98.1(4)
C11 C12 C17 C18 -82.7(4)
C1 N2 C21 C22 -102.1(4)
C1 N2 C21 C26 77.2(4)
C26 C21 C22 C23 -1.9(5)
N2 C21 C22 C23 177.4(3)
C26 C21 C22 C27 176.0(3)
N2 C21 C22 C27 -4.8(5)
C21 C22 C23 C24 -0.4(5)
C27 C22 C23 C24 -178.2(4)
C22 C23 C24 C25 1.1(6)
C23 C24 C25 C26 0.2(6)
C24 C25 C26 C21 -2.3(5)
C24 C25 C26 C29 175.3(3)
C22 C21 C26 C25 3.1(5)
N2 C21 C26 C25 -176.1(3)
C22 C21 C26 C29 -174.4(3)
N2 C21 C26 C29 6.3(4)
C23 C22 C27 C272 61.0(5)
C21 C22 C27 C272 -116.8(4)
C23 C22 C27 C271 -61.4(5)
C21 C22 C27 C271 120.8(4)
C25 C26 C29 C292 -75.4(4)
C21 C26 C29 C292 102.1(4)
C25 C26 C29 C291 48.6(4)
C21 C26 C29 C291 -133.9(3)
C4 N5 C31 C32 85(3)
C4 N5 C31 C36 -93(3)
C36 C31 C32 C33 0.7(5)
N5 C31 C32 C33 -176.8(3)
C36 C31 C32 C37 179.3(3)
N5 C31 C32 C37 1.9(4)
C31 C32 C33 C34 -0.5(5)
C37 C32 C33 C34 -179.2(3)
C32 C33 C34 C35 -0.6(5)
C33 C34 C35 C36 1.7(5)
C34 C35 C36 C31 -1.5(5)
C34 C35 C36 C39 179.6(3)
C32 C31 C36 C35 0.3(5)
N5 C31 C36 C35 177.8(3)
C32 C31 C36 C39 179.2(3)
N5 C31 C36 C39 -3.3(4)
C31 C32 C37 C372 149.8(3)
C33 C32 C37 C372 -31.6(4)
C31 C32 C37 C371 -84.3(4)
C33 C32 C37 C371 94.2(4)
C35 C36 C39 C391 -22.8(5)
C31 C36 C39 C391 158.4(3)
C35 C36 C39 C392 102.2(4)
C31 C36 C39 C392 -76.6(4)
